data_7152046
loop_
_publ_author_name
'Huang, Aiping'
'Liu, Feng'
'Zhan, Chunjing'
'Liu, Yanli'
'Ma, Chen'

_publ_section_title
;
 One-pot synthesis of pyrrolo[1,2-a]quinoxalines.
;
_journal_issue 21
_journal_name_full 'Organic &amp; biomolecular chemistry'
_journal_page_first 7351
_journal_page_last 7357
_journal_paper_doi 10.1039/c1ob05936j
_journal_volume 9
_journal_year 2011
_chemical_formula_sum 'C19 H16 N2 O'
_chemical_formula_weight 288.34
_chemical_name_systematic
;
?
;
_space_group_IT_number 2
_symmetry_cell_setting triclinic
_symmetry_space_group_name_Hall '-P 1'
_symmetry_space_group_name_H-M 'P -1'
_atom_sites_solution_hydrogens geom
_atom_sites_solution_primary direct
_atom_sites_solution_secondary difmap
_audit_creation_method SHELXL-97
_cell_angle_alpha 88.946(2)
_cell_angle_beta 73.298(2)
_cell_angle_gamma 65.822(2)
_cell_formula_units_Z 2
_cell_length_a 9.032(2)
_cell_length_b 9.319(2)
_cell_length_c 9.925(2)
_cell_measurement_temperature 293(2)
_cell_volume 725.2(3)
_computing_structure_refinement 'SHELXL-97 (Sheldrick, 1997)'
_diffrn_ambient_temperature 293(2)
_diffrn_measured_fraction_theta_full 0.975
_diffrn_measured_fraction_theta_max 0.975
_diffrn_radiation_monochromator graphite
_diffrn_radiation_source 'fine-focus sealed tube'
_diffrn_radiation_type MoK\a
_diffrn_radiation_wavelength 0.71073
_diffrn_reflns_av_R_equivalents 0.0201
_diffrn_reflns_av_sigmaI/netI 0.0308
_diffrn_reflns_limit_h_max 11
_diffrn_reflns_limit_h_min -11
_diffrn_reflns_limit_k_max 12
_diffrn_reflns_limit_k_min -12
_diffrn_reflns_limit_l_max 12
_diffrn_reflns_limit_l_min -12
_diffrn_reflns_number 6179
_diffrn_reflns_theta_full 27.51
_diffrn_reflns_theta_max 27.51
_diffrn_reflns_theta_min 2.41
_exptl_absorpt_coefficient_mu 0.083
_exptl_absorpt_correction_T_max 0.9918
_exptl_absorpt_correction_T_min 0.9877
_exptl_absorpt_correction_type multi-scan
_exptl_crystal_colour colorless
_exptl_crystal_density_diffrn 1.321
_exptl_crystal_density_method 'not measured'
_exptl_crystal_description block
_exptl_crystal_F_000 304
_exptl_crystal_size_max 0.15
_exptl_crystal_size_mid 0.10
_exptl_crystal_size_min 0.10
_refine_diff_density_max 0.404
_refine_diff_density_min -0.351
_refine_diff_density_rms 0.044
_refine_ls_extinction_method none
_refine_ls_goodness_of_fit_ref 0.960
_refine_ls_hydrogen_treatment constr
_refine_ls_matrix_type full
_refine_ls_number_parameters 199
_refine_ls_number_reflns 3244
_refine_ls_number_restraints 0
_refine_ls_restrained_S_all 0.960
_refine_ls_R_factor_all 0.0787
_refine_ls_R_factor_gt 0.0563
_refine_ls_shift/su_max 0.000
_refine_ls_shift/su_mean 0.000
_refine_ls_structure_factor_coef Fsqd
_refine_ls_weighting_details 'calc w=1/[\s^2^(Fo^2^)+(0.1221P)^2^+0.2360P] where P=(Fo^2^+2Fc^2^)/3'
_refine_ls_weighting_scheme calc
_refine_ls_wR_factor_gt 0.1758
_refine_ls_wR_factor_ref 0.2001
_reflns_number_gt 2317
_reflns_number_total 3244
_reflns_threshold_expression >2sigma(I)
_cod_data_source_file c1ob05936j.txt
_cod_data_source_block test-5g
_cod_original_sg_symbol_H-M P-1
_cod_database_code 7152046

loop_
_symmetry_equiv_pos_as_xyz
'x, y, z'
'-x, -y, -z'

loop_
_atom_site_label
_atom_site_type_symbol
_atom_site_fract_x
_atom_site_fract_y
_atom_site_fract_z
_atom_site_U_iso_or_equiv
_atom_site_adp_type
_atom_site_occupancy
_atom_site_symmetry_multiplicity
_atom_site_calc_flag
_atom_site_refinement_flags
C19 C 0.2291(4) 0.5056(3) 1.2793(2) 0.0630(7) Uani 1 1 d .
H19A H 0.1965 0.4271 1.2523 0.095 Uiso 1 1 calc R
H19B H 0.1367 0.5798 1.3547 0.095 Uiso 1 1 calc R
H19C H 0.3276 0.4550 1.3108 0.095 Uiso 1 1 calc R
N1 N 0.2599(2) 0.64484(19) 0.78221(16) 0.0380(4) Uani 1 1 d .
C14 C 0.2838(2) 0.6624(2) 0.91465(18) 0.0350(4) Uani 1 1 d .
C13 C 0.2589(2) 0.5630(2) 1.01905(19) 0.0360(4) Uani 1 1 d .
O1 O 0.1992(2) 0.5148(2) 0.62917(16) 0.0615(5) Uani 1 1 d .
N2 N 0.2230(2) 0.43852(19) 0.98010(17) 0.0387(4) Uani 1 1 d .
C5 C 0.2589(3) 0.7641(2) 0.68634(19) 0.0378(4) Uani 1 1 d .
C15 C 0.3324(3) 0.7799(2) 0.9410(2) 0.0428(5) Uani 1 1 d .
H15 H 0.3504 0.8444 0.8714 0.051 Uiso 1 1 calc R
C17 C 0.3199(3) 0.7096(3) 1.1746(2) 0.0512(6) Uani 1 1 d .
H17 H 0.3306 0.7278 1.2624 0.061 Uiso 1 1 calc R
C9 C 0.2118(3) 0.4168(2) 0.8462(2) 0.0404(5) Uani 1 1 d .
C6 C 0.4020(3) 0.7379(3) 0.5734(2) 0.0432(5) Uani 1 1 d .
H6 H 0.4995 0.6436 0.5579 0.052 Uiso 1 1 calc R
C16 C 0.3540(3) 0.8013(3) 1.0699(2) 0.0513(5) Uani 1 1 d .
H16 H 0.3913 0.8769 1.0862 0.062 Uiso 1 1 calc R
C8 C 0.2220(3) 0.5261(2) 0.7432(2) 0.0413(5) Uani 1 1 d .
C3 C 0.1128(3) 1.0170(3) 0.6164(3) 0.0518(6) Uani 1 1 d .
H3 H 0.0144 1.1104 0.6312 0.062 Uiso 1 1 calc R
C7 C 0.3983(3) 0.8542(3) 0.4832(2) 0.0495(5) Uani 1 1 d .
H7 H 0.4949 0.8372 0.4076 0.059 Uiso 1 1 calc R
C4 C 0.1141(3) 0.9028(3) 0.7083(2) 0.0475(5) Uani 1 1 d .
H4 H 0.0177 0.9199 0.7843 0.057 Uiso 1 1 calc R
C18 C 0.2705(3) 0.5918(3) 1.1538(2) 0.0444(5) Uani 1 1 d .
C2 C 0.2545(3) 0.9946(3) 0.5033(2) 0.0484(5) Uani 1 1 d .
C1 C 0.2504(4) 1.1217(3) 0.4055(3) 0.0737(9) Uani 1 1 d .
H1A H 0.3586 1.0872 0.3331 0.110 Uiso 1 1 calc R
H1B H 0.2276 1.2173 0.4587 0.110 Uiso 1 1 calc R
H1C H 0.1623 1.1411 0.3624 0.110 Uiso 1 1 calc R
C11 C 0.1812(3) 0.2208(3) 0.9643(3) 0.0576(6) Uani 1 1 d .
H11 H 0.1654 0.1298 0.9873 0.069 Uiso 1 1 calc R
C12 C 0.2044(3) 0.3150(3) 1.0503(3) 0.0546(6) Uani 1 1 d .
H12 H 0.2075 0.2991 1.1424 0.065 Uiso 1 1 calc R
C10 C 0.1847(3) 0.2834(3) 0.8350(3) 0.0508(6) Uani 1 1 d .
H10 H 0.1713 0.2427 0.7567 0.061 Uiso 1 1 calc R

loop_
_atom_site_aniso_label
_atom_site_aniso_U_11
_atom_site_aniso_U_22
_atom_site_aniso_U_33
_atom_site_aniso_U_23
_atom_site_aniso_U_13
_atom_site_aniso_U_12
C19 0.0728(16) 0.0747(17) 0.0375(11) 0.0195(11) -0.0208(11) -0.0253(13)
N1 0.0493(9) 0.0388(8) 0.0316(8) 0.0096(6) -0.0136(7) -0.0235(7)
C14 0.0355(9) 0.0356(9) 0.0311(9) 0.0044(7) -0.0098(7) -0.0126(8)
C13 0.0337(9) 0.0351(9) 0.0332(9) 0.0055(7) -0.0089(7) -0.0097(7)
O1 0.0933(13) 0.0744(11) 0.0410(9) 0.0116(8) -0.0280(8) -0.0538(10)
N2 0.0394(8) 0.0348(8) 0.0385(9) 0.0112(7) -0.0092(7) -0.0144(7)
C5 0.0460(11) 0.0424(10) 0.0328(9) 0.0113(8) -0.0157(8) -0.0240(9)
C15 0.0477(11) 0.0390(10) 0.0430(11) 0.0061(8) -0.0145(9) -0.0193(9)
C17 0.0518(13) 0.0573(13) 0.0393(11) -0.0021(10) -0.0203(10) -0.0135(11)
C9 0.0428(11) 0.0366(10) 0.0394(10) 0.0042(8) -0.0075(8) -0.0179(8)
C6 0.0437(11) 0.0495(11) 0.0359(10) 0.0070(8) -0.0110(8) -0.0201(9)
C16 0.0540(13) 0.0492(12) 0.0537(13) -0.0035(10) -0.0196(10) -0.0221(10)
C8 0.0473(11) 0.0435(11) 0.0361(10) 0.0043(8) -0.0110(8) -0.0233(9)
C3 0.0550(13) 0.0437(11) 0.0569(13) 0.0159(10) -0.0213(11) -0.0186(10)
C7 0.0566(13) 0.0674(14) 0.0352(10) 0.0149(10) -0.0124(9) -0.0381(12)
C4 0.0454(11) 0.0501(12) 0.0442(11) 0.0126(9) -0.0098(9) -0.0203(10)
C18 0.0410(11) 0.0483(11) 0.0364(10) 0.0089(9) -0.0148(8) -0.0098(9)
C2 0.0682(14) 0.0538(12) 0.0446(12) 0.0212(10) -0.0285(11) -0.0394(12)
C1 0.105(2) 0.0813(19) 0.0703(17) 0.0460(15) -0.0465(17) -0.0620(18)
C11 0.0581(14) 0.0364(11) 0.0699(16) 0.0101(10) -0.0035(12) -0.0227(10)
C12 0.0607(14) 0.0448(12) 0.0548(13) 0.0226(10) -0.0129(11) -0.0231(11)
C10 0.0517(13) 0.0398(11) 0.0574(13) -0.0009(9) -0.0047(10) -0.0238(10)

loop_
_atom_type_symbol
_atom_type_description
_atom_type_scat_dispersion_real
_atom_type_scat_dispersion_imag
_atom_type_scat_source
C C 0.0033 0.0016 'International Tables Vol C Tables 4.2.6.8 and 6.1.1.4'
H H 0.0000 0.0000 'International Tables Vol C Tables 4.2.6.8 and 6.1.1.4'
N N 0.0061 0.0033 'International Tables Vol C Tables 4.2.6.8 and 6.1.1.4'
O O 0.0106 0.0060 'International Tables Vol C Tables 4.2.6.8 and 6.1.1.4'

loop_
_geom_angle_atom_site_label_1
_geom_angle_atom_site_label_2
_geom_angle_atom_site_label_3
_geom_angle
C8 N1 C14 123.17(15)
C8 N1 C5 116.99(15)
C14 N1 C5 119.59(15)
C15 C14 C13 120.00(17)
C15 C14 N1 119.00(16)
C13 C14 N1 121.01(17)
C14 C13 C18 119.48(18)
C14 C13 N2 116.53(16)
C18 C13 N2 123.99(18)
C12 N2 C9 106.57(18)
C12 N2 C13 131.86(18)
C9 N2 C13 121.43(16)
C4 C5 C6 120.47(18)
C4 C5 N1 119.43(17)
C6 C5 N1 120.11(18)
C16 C15 C14 120.26(19)
C16 C17 C18 122.50(19)
C10 C9 N2 109.09(18)
C10 C9 C8 128.6(2)
N2 C9 C8 122.30(18)
C5 C6 C7 119.1(2)
C15 C16 C17 119.4(2)
O1 C8 N1 122.03(18)
O1 C8 C9 122.79(19)
N1 C8 C9 115.18(17)
C2 C3 C4 121.3(2)
C2 C7 C6 121.6(2)
C5 C4 C3 119.5(2)
C17 C18 C13 118.10(19)
C17 C18 C19 117.1(2)
C13 C18 C19 124.8(2)
C7 C2 C3 118.06(18)
C7 C2 C1 121.6(2)
C3 C2 C1 120.3(2)
C12 C11 C10 108.4(2)
C11 C12 N2 109.3(2)
C9 C10 C11 106.6(2)

loop_
_geom_bond_atom_site_label_1
_geom_bond_atom_site_label_2
_geom_bond_distance
C19 C18 1.509(3)
N1 C8 1.377(3)
N1 C14 1.414(2)
N1 C5 1.449(2)
C14 C15 1.390(3)
C14 C13 1.408(2)
C13 C18 1.410(3)
C13 N2 1.413(3)
O1 C8 1.221(2)
N2 C12 1.378(3)
N2 C9 1.386(3)
C5 C4 1.375(3)
C5 C6 1.380(3)
C15 C16 1.378(3)
C17 C16 1.379(3)
C17 C18 1.382(3)
C9 C10 1.374(3)
C9 C8 1.440(3)
C6 C7 1.389(3)
C3 C2 1.381(3)
C3 C4 1.388(3)
C7 C2 1.381(3)
C2 C1 1.512(3)
C11 C12 1.351(4)
C11 C10 1.397(3)
